data_7707164
loop_
_publ_author_name
'Zacharias, Adway O.'
'Mao, James X.'
'Nam, Kwangho'
'Dias, H. V. Rasika'

_publ_section_title
;
 Copper(I) and silver(I) chemistry of vinyltrifluoroborate supported by a
 bis(pyrazolyl)methane ligand.
;
_journal_issue 22
_journal_name_full 'Dalton transactions (Cambridge, England : 2003)'
_journal_page_first 7621
_journal_page_last 7632
_journal_paper_doi 10.1039/d1dt00974e
_journal_volume 50
_journal_year 2021
_chemical_formula_moiety 'C13 H19 B Cu F3 N4'
_chemical_formula_sum 'C13 H19 B Cu F3 N4'
_chemical_formula_weight 362.67
_space_group_crystal_system monoclinic
_space_group_IT_number 15
_space_group_name_Hall '-C 2yc'
_space_group_name_H-M_alt 'C 1 2/c 1'
_atom_sites_solution_hydrogens mixed
_atom_sites_solution_primary dual
_audit_creation_date 2020-05-28
_audit_creation_method
;
Olex2 1.2
(compiled 2018.05.29 svn.r3508 for OlexSys, GUI svn.r5506)
;
_audit_update_record
;
2021-02-18 deposited with the CCDC.	2021-04-21 downloaded from the CCDC.
;
_cell_angle_alpha 90
_cell_angle_beta 122.0380(10)
_cell_angle_gamma 90
_cell_formula_units_Z 8
_cell_length_a 22.2814(7)
_cell_length_b 7.8139(3)
_cell_length_c 20.3486(10)
_cell_measurement_reflns_used 9954
_cell_measurement_temperature 100(2)
_cell_measurement_theta_max 36.58
_cell_measurement_theta_min 3.27
_cell_volume 3003.2(2)
_computing_cell_refinement 'SAINT V8.38A (?, 2016)'
_computing_data_reduction 'SAINT V8.38A (?, 2016)'
_computing_molecular_graphics 'Olex2 (Dolomanov et al., 2009)'
_computing_publication_material 'Olex2 (Dolomanov et al., 2009)'
_computing_structure_refinement 'ShelXL (Sheldrick, 2015)'
_computing_structure_solution 'ShelXT (Sheldrick, 2015)'
_diffrn_ambient_temperature 100.0
_diffrn_detector_area_resol_mean 8
_diffrn_measured_fraction_theta_full 0.998
_diffrn_measured_fraction_theta_max 0.999
_diffrn_measurement_device_type 'Bruker D8 Quest with a Photon 100 CMOS detector'
_diffrn_measurement_method '\f and \w scans'
_diffrn_radiation_monochromator graphite
_diffrn_radiation_type MoK\a
_diffrn_radiation_wavelength 0.71073
_diffrn_reflns_av_R_equivalents 0.0387
_diffrn_reflns_av_unetI/netI 0.0355
_diffrn_reflns_Laue_measured_fraction_full 0.998
_diffrn_reflns_Laue_measured_fraction_max 0.999
_diffrn_reflns_limit_h_max 34
_diffrn_reflns_limit_h_min -34
_diffrn_reflns_limit_k_max 12
_diffrn_reflns_limit_k_min -12
_diffrn_reflns_limit_l_max 31
_diffrn_reflns_limit_l_min -31
_diffrn_reflns_number 23153
_diffrn_reflns_point_group_measured_fraction_full 0.998
_diffrn_reflns_point_group_measured_fraction_max 0.999
_diffrn_reflns_theta_full 25.242
_diffrn_reflns_theta_max 33.139
_diffrn_reflns_theta_min 3.272
_diffrn_source 'sealed tube'
_diffrn_standards_number 0
_exptl_absorpt_coefficient_mu 1.487
_exptl_absorpt_correction_T_max 0.3445
_exptl_absorpt_correction_T_min 0.2851
_exptl_absorpt_correction_type multi-scan
_exptl_absorpt_process_details
'SADABS-2016/2 (Bruker,2016/2) was used for absorption correction. wR2(int) was 0.0668 before and 0.0534 after correction. The Ratio of minimum to maximum transmission is 0.8276. The \l/2 correction factor is Not present.'
_exptl_crystal_colour colourless
_exptl_crystal_colour_primary colourless
_exptl_crystal_density_diffrn 1.604
_exptl_crystal_description rods
_exptl_crystal_F_000 1488
_exptl_crystal_size_max 0.2
_exptl_crystal_size_mid 0.19
_exptl_crystal_size_min 0.09
_refine_diff_density_max 1.505
_refine_diff_density_min -0.958
_refine_diff_density_rms 0.096
_refine_ls_extinction_method none
_refine_ls_goodness_of_fit_ref 1.040
_refine_ls_hydrogen_treatment mixed
_refine_ls_matrix_type full
_refine_ls_number_parameters 215
_refine_ls_number_reflns 5707
_refine_ls_number_restraints 0
_refine_ls_restrained_S_all 1.040
_refine_ls_R_factor_all 0.0524
_refine_ls_R_factor_gt 0.0381
_refine_ls_shift/su_max 0.001
_refine_ls_shift/su_mean 0.000
_refine_ls_structure_factor_coef Fsqd
_refine_ls_weighting_details 'w=1/[\s^2^(Fo^2^)+(0.0355P)^2^+6.5710P] where P=(Fo^2^+2Fc^2^)/3'
_refine_ls_weighting_scheme calc
_refine_ls_wR_factor_gt 0.0844
_refine_ls_wR_factor_ref 0.0892
_reflns_Friedel_coverage 0.000
_reflns_number_gt 4647
_reflns_number_total 5707
_reflns_threshold_expression 'I > 2\s(I)'
_cod_data_source_file d1dt00974e2.cif
_cod_data_source_block rad684a_a
_cod_depositor_comments 'Adding full bibliography for 7707164.cif.'
_cod_database_code 7707164
_shelx_shelxl_version_number 2018/3
_shelx_space_group_comment
;
The symmetry employed for this shelxl refinement is uniquely defined
by the following loop, which should always be used as a source of
symmetry information in preference to the above space-group names.
They are only intended as comments.
;
_shelx_estimated_absorpt_t_max 0.878
_shelx_estimated_absorpt_t_min 0.755
_olex2_refinement_description
;
1. Fixed Uiso
 At 1.2 times of:
  All C(H) groups, All C(H,H) groups
 At 1.5 times of:
  All C(H,H,H) groups
2.a Secondary CH2 refined with riding coordinates:
 C6(H6A,H6B)
2.b Aromatic/amide H refined with riding coordinates:
 C2(H2), C8(H8)
2.c Idealised Me refined as rotating group:
 C4(H4A,H4B,H4C), C5(H5A,H5B,H5C), C10(H10A,H10B,H10C), C11(H11A,H11B,H11C)
;
_olex2_submission_special_instructions 'No special instructions were received'

loop_
_space_group_symop_operation_xyz
'x, y, z'
'-x, y, -z+1/2'
'x+1/2, y+1/2, z'
'-x+1/2, y+1/2, -z+1/2'
'-x, -y, -z'
'x, -y, z-1/2'
'-x+1/2, -y+1/2, -z'
'x+1/2, -y+1/2, z-1/2'

loop_
_atom_site_label
_atom_site_type_symbol
_atom_site_fract_x
_atom_site_fract_y
_atom_site_fract_z
_atom_site_U_iso_or_equiv
_atom_site_adp_type
_atom_site_occupancy
_atom_site_site_symmetry_order
_atom_site_calc_flag
_atom_site_refinement_flags_posn
_atom_site_refinement_flags_adp
_atom_site_refinement_flags_occupancy
_atom_site_disorder_assembly
_atom_site_disorder_group
Cu Cu 0.58802(2) 0.46581(3) 0.67506(2) 0.01097(6) Uani 1 1 d . . . . .
F1 F 0.67688(8) 0.63070(16) 0.83865(7) 0.0287(3) Uani 1 1 d . . . . .
F2 F 0.71218(6) 0.35392(15) 0.87221(6) 0.0197(2) Uani 1 1 d . . . . .
F3 F 0.79021(7) 0.5501(2) 0.87861(7) 0.0364(3) Uani 1 1 d . . . . .
N1 N 0.50032(7) 0.58239(18) 0.59294(8) 0.0115(2) Uani 1 1 d . . . . .
N2 N 0.43547(7) 0.52915(19) 0.57761(8) 0.0129(2) Uani 1 1 d . . . . .
N3 N 0.54069(7) 0.26253(18) 0.68693(8) 0.0119(2) Uani 1 1 d . . . . .
N4 N 0.46789(7) 0.26118(18) 0.64481(8) 0.0123(2) Uani 1 1 d . . . . .
C1 C 0.48661(9) 0.6904(2) 0.53529(9) 0.0128(3) Uani 1 1 d . . . . .
C2 C 0.41342(9) 0.7065(2) 0.48386(10) 0.0156(3) Uani 1 1 d . . . . .
H2 H 0.390049 0.775131 0.438418 0.019 Uiso 1 1 calc R . . . .
C3 C 0.38186(9) 0.6032(2) 0.51211(9) 0.0148(3) Uani 1 1 d . . . . .
C4 C 0.54398(9) 0.7794(2) 0.53181(10) 0.0160(3) Uani 1 1 d . . . . .
H4A H 0.571118 0.851656 0.577839 0.024 Uiso 1 1 calc GR . . . .
H4B H 0.523091 0.850829 0.485152 0.024 Uiso 1 1 calc GR . . . .
H4C H 0.575474 0.694392 0.530151 0.024 Uiso 1 1 calc GR . . . .
C5 C 0.30579(9) 0.5684(3) 0.48171(11) 0.0201(4) Uani 1 1 d . . . . .
H5A H 0.295384 0.447830 0.466596 0.030 Uiso 1 1 calc GR . . . .
H5B H 0.276273 0.641107 0.436466 0.030 Uiso 1 1 calc GR . . . .
H5C H 0.295639 0.593420 0.522057 0.030 Uiso 1 1 calc GR . . . .
C6 C 0.43125(8) 0.4214(2) 0.63271(9) 0.0130(3) Uani 1 1 d . . . . .
H6A H 0.452103 0.482524 0.682780 0.016 Uiso 1 1 calc R . . . .
H6B H 0.380900 0.398168 0.613631 0.016 Uiso 1 1 calc R . . . .
C7 C 0.56003(9) 0.0973(2) 0.69725(9) 0.0130(3) Uani 1 1 d . . . . .
C8 C 0.49982(9) -0.0076(2) 0.66216(10) 0.0142(3) Uani 1 1 d . . . . .
H8 H 0.499137 -0.129141 0.661498 0.017 Uiso 1 1 calc R . . . .
C9 C 0.44179(9) 0.0994(2) 0.62881(9) 0.0135(3) Uani 1 1 d . . . . .
C10 C 0.63571(9) 0.0442(2) 0.74003(11) 0.0181(3) Uani 1 1 d . . . . .
H10A H 0.652443 0.040418 0.704185 0.027 Uiso 1 1 calc GR . . . .
H10B H 0.640429 -0.069490 0.762625 0.027 Uiso 1 1 calc GR . . . .
H10C H 0.664085 0.126726 0.781446 0.027 Uiso 1 1 calc GR . . . .
C11 C 0.36489(9) 0.0582(2) 0.58143(11) 0.0203(4) Uani 1 1 d . . . . .
H11A H 0.339003 0.134075 0.596288 0.031 Uiso 1 1 calc GR . . . .
H11B H 0.357536 -0.061012 0.590407 0.031 Uiso 1 1 calc GR . . . .
H11C H 0.347513 0.074604 0.526390 0.031 Uiso 1 1 calc GR . . . .
C12 C 0.69606(8) 0.4610(2) 0.74661(10) 0.0146(3) Uani 1 1 d . . . . .
H12 H 0.7100(12) 0.352(3) 0.7362(14) 0.022(6) Uiso 1 1 d . . . . .
C13 C 0.67551(9) 0.5887(2) 0.69256(10) 0.0163(3) Uani 1 1 d . . . . .
H13A H 0.6698(12) 0.706(3) 0.7031(13) 0.016(5) Uiso 1 1 d . . . . .
H13B H 0.6733(14) 0.574(3) 0.6442(15) 0.027(6) Uiso 1 1 d . . . . .
B B 0.71891(11) 0.4989(3) 0.83521(11) 0.0172(4) Uani 1 1 d . . . . .

loop_
_atom_site_aniso_label
_atom_site_aniso_U_11
_atom_site_aniso_U_22
_atom_site_aniso_U_33
_atom_site_aniso_U_23
_atom_site_aniso_U_13
_atom_site_aniso_U_12
Cu 0.00826(8) 0.01241(9) 0.01078(9) -0.00060(7) 0.00407(7) -0.00033(7)
F1 0.0477(8) 0.0206(6) 0.0257(6) -0.0022(5) 0.0247(6) 0.0029(5)
F2 0.0208(5) 0.0221(5) 0.0174(5) 0.0013(4) 0.0110(4) -0.0020(4)
F3 0.0220(6) 0.0633(10) 0.0171(5) -0.0077(6) 0.0057(5) -0.0254(6)
N1 0.0098(5) 0.0125(6) 0.0109(6) 0.0003(5) 0.0047(5) 0.0000(5)
N2 0.0091(5) 0.0160(6) 0.0122(6) 0.0003(5) 0.0048(5) 0.0011(5)
N3 0.0090(5) 0.0129(6) 0.0126(6) -0.0002(5) 0.0048(5) -0.0006(5)
N4 0.0105(6) 0.0130(6) 0.0134(6) -0.0001(5) 0.0064(5) -0.0002(5)
C1 0.0153(7) 0.0123(7) 0.0115(6) -0.0005(5) 0.0076(6) 0.0018(6)
C2 0.0157(7) 0.0175(8) 0.0121(7) 0.0012(6) 0.0062(6) 0.0045(6)
C3 0.0114(6) 0.0176(8) 0.0122(6) -0.0001(6) 0.0042(6) 0.0045(6)
C4 0.0178(7) 0.0169(8) 0.0163(7) 0.0020(6) 0.0110(6) 0.0005(6)
C5 0.0103(7) 0.0290(10) 0.0170(7) 0.0036(7) 0.0045(6) 0.0035(6)
C6 0.0117(6) 0.0153(7) 0.0136(7) 0.0006(6) 0.0078(6) 0.0013(5)
C7 0.0143(7) 0.0133(7) 0.0118(6) -0.0001(6) 0.0072(6) 0.0004(6)
C8 0.0178(7) 0.0115(7) 0.0156(7) -0.0026(5) 0.0104(6) -0.0021(5)
C9 0.0147(7) 0.0146(7) 0.0147(7) -0.0034(6) 0.0102(6) -0.0029(6)
C10 0.0155(7) 0.0159(8) 0.0186(7) 0.0000(6) 0.0060(6) 0.0031(6)
C11 0.0147(7) 0.0217(9) 0.0248(8) -0.0073(7) 0.0106(7) -0.0061(6)
C12 0.0084(6) 0.0191(8) 0.0153(7) -0.0020(6) 0.0055(5) -0.0013(6)
C13 0.0119(7) 0.0202(8) 0.0163(7) -0.0012(6) 0.0073(6) -0.0032(6)
B 0.0149(8) 0.0210(10) 0.0146(8) -0.0024(7) 0.0072(7) -0.0061(7)

loop_
_atom_type_symbol
_atom_type_description
_atom_type_scat_dispersion_real
_atom_type_scat_dispersion_imag
_atom_type_scat_source
C C 0.0033 0.0016 'International Tables Vol C Tables 4.2.6.8 and 6.1.1.4'
H H 0.0000 0.0000 'International Tables Vol C Tables 4.2.6.8 and 6.1.1.4'
B B 0.0013 0.0007 'International Tables Vol C Tables 4.2.6.8 and 6.1.1.4'
Cu Cu 0.3201 1.2651 'International Tables Vol C Tables 4.2.6.8 and 6.1.1.4'
F F 0.0171 0.0103 'International Tables Vol C Tables 4.2.6.8 and 6.1.1.4'
N N 0.0061 0.0033 'International Tables Vol C Tables 4.2.6.8 and 6.1.1.4'

loop_
_geom_angle_atom_site_label_1
_geom_angle_atom_site_label_2
_geom_angle_atom_site_label_3
_geom_angle
_geom_angle_site_symmetry_1
_geom_angle_site_symmetry_3
_geom_angle_publ_flag
N1 Cu C12 149.72(7) . . ?
N1 Cu C13 110.74(7) . . ?
N3 Cu N1 96.86(6) . . ?
N3 Cu C12 113.43(7) . . ?
N3 Cu C13 151.43(7) . . ?
C13 Cu C12 39.31(7) . . ?
N2 N1 Cu 119.87(11) . . ?
C1 N1 Cu 133.40(11) . . ?
C1 N1 N2 105.56(13) . . ?
N1 N2 C6 119.66(13) . . ?
C3 N2 N1 111.46(14) . . ?
C3 N2 C6 128.59(14) . . ?
N4 N3 Cu 117.14(10) . . ?
C7 N3 Cu 129.77(11) . . ?
C7 N3 N4 105.37(13) . . ?
N3 N4 C6 118.26(13) . . ?
C9 N4 N3 111.73(13) . . ?
C9 N4 C6 129.48(14) . . ?
N1 C1 C2 110.16(15) . . ?
N1 C1 C4 122.14(15) . . ?
C2 C1 C4 127.68(15) . . ?
C1 C2 H2 126.7 . . ?
C3 C2 C1 106.54(15) . . ?
C3 C2 H2 126.7 . . ?
N2 C3 C2 106.28(14) . . ?
N2 C3 C5 122.98(16) . . ?
C2 C3 C5 130.74(16) . . ?
C1 C4 H4A 109.5 . . ?
C1 C4 H4B 109.5 . . ?
C1 C4 H4C 109.5 . . ?
H4A C4 H4B 109.5 . . ?
H4A C4 H4C 109.5 . . ?
H4B C4 H4C 109.5 . . ?
C3 C5 H5A 109.5 . . ?
C3 C5 H5B 109.5 . . ?
C3 C5 H5C 109.5 . . ?
H5A C5 H5B 109.5 . . ?
H5A C5 H5C 109.5 . . ?
H5B C5 H5C 109.5 . . ?
N2 C6 H6A 109.2 . . ?
N2 C6 H6B 109.2 . . ?
N4 C6 N2 111.99(13) . . ?
N4 C6 H6A 109.2 . . ?
N4 C6 H6B 109.2 . . ?
H6A C6 H6B 107.9 . . ?
N3 C7 C8 109.97(14) . . ?
N3 C7 C10 122.00(15) . . ?
C8 C7 C10 128.03(16) . . ?
C7 C8 H8 126.5 . . ?
C9 C8 C7 106.90(15) . . ?
C9 C8 H8 126.5 . . ?
N4 C9 C8 106.03(14) . . ?
N4 C9 C11 123.77(16) . . ?
C8 C9 C11 130.16(16) . . ?
C7 C10 H10A 109.5 . . ?
C7 C10 H10B 109.5 . . ?
C7 C10 H10C 109.5 . . ?
H10A C10 H10B 109.5 . . ?
H10A C10 H10C 109.5 . . ?
H10B C10 H10C 109.5 . . ?
C9 C11 H11A 109.5 . . ?
C9 C11 H11B 109.5 . . ?
C9 C11 H11C 109.5 . . ?
H11A C11 H11B 109.5 . . ?
H11A C11 H11C 109.5 . . ?
H11B C11 H11C 109.5 . . ?
Cu C12 H12 104.6(14) . . ?
C13 C12 Cu 69.52(10) . . ?
C13 C12 H12 118.3(14) . . ?
C13 C12 B 122.27(17) . . ?
B C12 Cu 110.16(11) . . ?
B C12 H12 117.2(14) . . ?
Cu C13 H13A 105.1(14) . . ?
Cu C13 H13B 103.9(16) . . ?
C12 C13 Cu 71.17(10) . . ?
C12 C13 H13A 122.7(14) . . ?
C12 C13 H13B 123.0(16) . . ?
H13A C13 H13B 114(2) . . ?
F1 B C12 111.20(15) . . ?
F2 B F1 107.27(15) . . ?
F2 B C12 112.81(15) . . ?
F3 B F1 108.54(16) . . ?
F3 B F2 107.33(16) . . ?
F3 B C12 109.53(15) . . ?

loop_
_geom_bond_atom_site_label_1
_geom_bond_atom_site_label_2
_geom_bond_distance
_geom_bond_site_symmetry_2
_geom_bond_publ_flag
Cu N1 1.9941(14) . ?
Cu N3 1.9910(14) . ?
Cu C12 2.0488(16) . ?
Cu C13 2.0279(17) . ?
F1 B 1.419(2) . ?
F2 B 1.411(2) . ?
F3 B 1.406(2) . ?
N1 N2 1.3711(19) . ?
N1 C1 1.342(2) . ?
N2 C3 1.360(2) . ?
N2 C6 1.445(2) . ?
N3 N4 1.3750(19) . ?
N3 C7 1.342(2) . ?
N4 C6 1.442(2) . ?
N4 C9 1.357(2) . ?
C1 C2 1.400(2) . ?
C1 C4 1.490(2) . ?
C2 H2 0.9500 . ?
C2 C3 1.381(2) . ?
C3 C5 1.489(2) . ?
C4 H4A 0.9800 . ?
C4 H4B 0.9800 . ?
C4 H4C 0.9800 . ?
C5 H5A 0.9800 . ?
C5 H5B 0.9800 . ?
C5 H5C 0.9800 . ?
C6 H6A 0.9900 . ?
C6 H6B 0.9900 . ?
C7 C8 1.402(2) . ?
C7 C10 1.489(2) . ?
C8 H8 0.9500 . ?
C8 C9 1.378(2) . ?
C9 C11 1.489(2) . ?
C10 H10A 0.9800 . ?
C10 H10B 0.9800 . ?
C10 H10C 0.9800 . ?
C11 H11A 0.9800 . ?
C11 H11B 0.9800 . ?
C11 H11C 0.9800 . ?
C12 H12 0.97(3) . ?
C12 C13 1.371(3) . ?
C12 B 1.620(3) . ?
C13 H13A 0.96(2) . ?
C13 H13B 0.96(3) . ?
